data_4025512
loop_
_publ_author_name
'Lynsey J. Cotterill'
'Ross W. Harrington'
'William Clegg'
'Michael J. Hall'

_publ_section_title
;
 Thermal 1,3-Trityl Migrations in Diels-Alder Domino Reactions of
 1-Trityl-4-vinyl-1H-imidazoles
;
_journal_name_full 'Journal of Organic Chemistry'
_journal_page_first 4604
_journal_page_last 4607
_journal_paper_doi 10.1021/jo100416c
_journal_volume 75
_journal_year 2010
_chemical_formula_moiety 'C52 H54 N4 O6 Si'
_chemical_formula_sum 'C52 H54 N4 O6 Si'
_chemical_formula_weight 859.08
_chemical_name_systematic
;
 ?
;
_space_group_IT_number 14
_symmetry_cell_setting monoclinic
_symmetry_space_group_name_Hall '-P 2yn'
_symmetry_space_group_name_H-M 'P 1 21/n 1'
_atom_sites_solution_hydrogens difmap
_atom_sites_solution_primary direct
_atom_sites_solution_secondary difmap
_audit_creation_method SHELXL-97
_cell_angle_alpha 90.00
_cell_angle_beta 97.070(4)
_cell_angle_gamma 90.00
_cell_formula_units_Z 4
_cell_length_a 10.3512(5)
_cell_length_b 13.8355(6)
_cell_length_c 32.1240(16)
_cell_measurement_reflns_used 12710
_cell_measurement_temperature 150(2)
_cell_measurement_theta_max 29.6059
_cell_measurement_theta_min 2.8801
_cell_volume 4565.6(4)
_computing_cell_refinement
;
'Tue Jun 09 05:37:47 2009'
;
_computing_data_collection
;
'Tue Jun 09 05:37:47 2009'
;
_computing_data_reduction
;
'Tue Jun 09 05:37:47 2009'
;
_computing_molecular_graphics 'Bruker SHELXTL'
_computing_publication_material 'Bruker SHELXTL and local programs'
_computing_structure_refinement 'Bruker SHELXTL'
_computing_structure_solution 'Bruker SHELXTL'
_diffrn_ambient_temperature 150(2)
_diffrn_detector_area_resol_mean 10.3968
_diffrn_measured_fraction_theta_full 0.998
_diffrn_measured_fraction_theta_max 0.998
_diffrn_measurement_device_type 'Xcalibur, Atlas, Gemini ultra'
_diffrn_measurement_method 'thick-slice \w scans'
_diffrn_radiation_monochromator graphite
_diffrn_radiation_source 'sealed tube with Enhance optics'
_diffrn_radiation_type MoK\a
_diffrn_radiation_wavelength 0.71073
_diffrn_reflns_av_R_equivalents 0.0638
_diffrn_reflns_av_sigmaI/netI 0.0585
_diffrn_reflns_limit_h_max 12
_diffrn_reflns_limit_h_min -12
_diffrn_reflns_limit_k_max 16
_diffrn_reflns_limit_k_min -16
_diffrn_reflns_limit_l_max 35
_diffrn_reflns_limit_l_min -38
_diffrn_reflns_number 41400
_diffrn_reflns_theta_full 25.00
_diffrn_reflns_theta_max 25.00
_diffrn_reflns_theta_min 2.89
_diffrn_standards_number 0
_exptl_absorpt_coefficient_mu 0.106
_exptl_absorpt_correction_T_max 0.9811
_exptl_absorpt_correction_T_min 0.9770
_exptl_absorpt_correction_type multi-scan
_exptl_absorpt_process_details
;
'Tue Jun 09 05:37:47 2009'
;
_exptl_crystal_colour colourless
_exptl_crystal_density_diffrn 1.250
_exptl_crystal_density_method 'not measured'
_exptl_crystal_description block
_exptl_crystal_F_000 1824
_exptl_crystal_size_max 0.22
_exptl_crystal_size_mid 0.18
_exptl_crystal_size_min 0.18
_refine_diff_density_max 0.353
_refine_diff_density_min -0.310
_refine_diff_density_rms 0.044
_refine_ls_extinction_method none
_refine_ls_goodness_of_fit_ref 1.039
_refine_ls_hydrogen_treatment mixed
_refine_ls_matrix_type full
_refine_ls_number_parameters 578
_refine_ls_number_reflns 8043
_refine_ls_number_restraints 0
_refine_ls_restrained_S_all 1.039
_refine_ls_R_factor_all 0.0796
_refine_ls_R_factor_gt 0.0499
_refine_ls_shift/su_max 0.001
_refine_ls_shift/su_mean 0.000
_refine_ls_structure_factor_coef Fsqd
_refine_ls_weighting_details 'calc w=1/[\s^2^(Fo^2^)+(0.0600P)^2^+0.6088P] where P=(Fo^2^+2Fc^2^)/3'
_refine_ls_weighting_scheme calc
_refine_ls_wR_factor_gt 0.1165
_refine_ls_wR_factor_ref 0.1228
_reflns_number_gt 5447
_reflns_number_total 8043
_reflns_threshold_expression I>2\s(I)
_cod_data_source_file jo100416c_si_006.cif
_cod_data_source_block mjh11
_cod_database_code 4025512

loop_
_symmetry_equiv_pos_as_xyz
'x, y, z'
'-x+1/2, y+1/2, -z+1/2'
'-x, -y, -z'
'x-1/2, -y-1/2, z-1/2'

loop_
_atom_site_label
_atom_site_type_symbol
_atom_site_fract_x
_atom_site_fract_y
_atom_site_fract_z
_atom_site_U_iso_or_equiv
_atom_site_adp_type
_atom_site_occupancy
_atom_site_symmetry_multiplicity
_atom_site_calc_flag
_atom_site_refinement_flags
_atom_site_disorder_assembly
_atom_site_disorder_group
Si1 Si 0.47246(6) 0.81046(5) 0.86913(2) 0.02853(18) Uani 1 1 d . . .
O1 O 0.35484(16) 0.42901(11) 0.80738(6) 0.0346(4) Uani 1 1 d . . .
O2 O 0.66930(15) 0.30304(11) 0.73607(5) 0.0291(4) Uani 1 1 d . . .
O3 O 0.49448(16) 0.45550(12) 0.68282(5) 0.0342(4) Uani 1 1 d . . .
O4 O 0.75275(17) 0.71309(13) 0.66199(6) 0.0426(5) Uani 1 1 d . . .
O5 O 0.48840(16) 0.69270(11) 0.86779(5) 0.0345(4) Uani 1 1 d . . .
N1 N 0.89033(18) 0.42566(13) 0.79176(6) 0.0267(5) Uani 1 1 d . . .
N2 N 0.89231(17) 0.47297(13) 0.85819(6) 0.0244(4) Uani 1 1 d . . .
N3 N 0.50386(16) 0.34444(12) 0.77438(6) 0.0219(4) Uani 1 1 d . . .
N4 N 0.61358(17) 0.58282(13) 0.66107(6) 0.0256(4) Uani 1 1 d . . .
C1 C 0.7684(2) 0.49133(15) 0.83819(7) 0.0220(5) Uani 1 1 d . . .
C2 C 0.6552(2) 0.53581(16) 0.85523(7) 0.0236(5) Uani 1 1 d . . .
H2A H 0.6852 0.5843 0.8769 0.028 Uiso 1 1 calc R . .
H2B H 0.6044 0.4857 0.8681 0.028 Uiso 1 1 calc R . .
C3 C 0.5711(2) 0.58401(15) 0.81856(7) 0.0237(5) Uani 1 1 d . . .
H3A H 0.6251 0.6367 0.8082 0.028 Uiso 1 1 calc R . .
C4 C 0.5377(2) 0.51340(15) 0.78145(7) 0.0227(5) Uani 1 1 d . . .
H4A H 0.4888 0.5509 0.7580 0.027 Uiso 1 1 calc R . .
C5 C 0.6563(2) 0.46618(16) 0.76412(7) 0.0224(5) Uani 1 1 d . . .
C6 C 0.7706(2) 0.46247(15) 0.79787(7) 0.0222(5) Uani 1 1 d . . .
C7 C 0.9600(2) 0.43393(17) 0.82853(7) 0.0273(5) Uani 1 1 d . . .
H7A H 1.0486 0.4147 0.8339 0.033 Uiso 1 1 calc R . .
C8 C 0.4527(2) 0.42777(16) 0.79059(7) 0.0249(5) Uani 1 1 d . . .
C9 C 0.6147(2) 0.36182(16) 0.75531(7) 0.0234(5) Uani 1 1 d . . .
C10 C 0.6972(2) 0.50651(16) 0.72331(7) 0.0238(5) Uani 1 1 d . . .
H10A H 0.7627 0.4602 0.7144 0.029 Uiso 1 1 calc R . .
C11 C 0.5873(2) 0.50916(16) 0.68829(7) 0.0245(5) Uani 1 1 d . . .
C12 C 0.7141(2) 0.64340(17) 0.67935(8) 0.0299(6) Uani 1 1 d . . .
C13 C 0.7580(2) 0.60604(16) 0.72268(7) 0.0286(6) Uani 1 1 d . . .
H13A H 0.7270 0.6484 0.7442 0.034 Uiso 1 1 calc R . .
H13B H 0.8542 0.6019 0.7278 0.034 Uiso 1 1 calc R . .
C14 C 0.5514(2) 0.58951(16) 0.61883(7) 0.0293(6) Uani 1 1 d . . .
C15 C 0.4189(3) 0.58318(18) 0.61025(9) 0.0385(6) Uani 1 1 d . . .
H15A H 0.3660 0.5799 0.6324 0.046 Uiso 1 1 calc R . .
C16 C 0.3629(3) 0.5816(2) 0.56858(10) 0.0507(8) Uani 1 1 d . . .
H16A H 0.2711 0.5760 0.5621 0.061 Uiso 1 1 calc R . .
C17 C 0.4397(4) 0.5881(2) 0.53678(10) 0.0550(9) Uani 1 1 d . . .
H17A H 0.4006 0.5879 0.5084 0.066 Uiso 1 1 calc R . .
C18 C 0.5717(3) 0.5950(2) 0.54555(9) 0.0525(8) Uani 1 1 d . . .
H18A H 0.6241 0.5994 0.5233 0.063 Uiso 1 1 calc R . .
C19 C 0.6292(3) 0.59572(18) 0.58669(8) 0.0405(7) Uani 1 1 d . . .
H19A H 0.7211 0.6004 0.5929 0.049 Uiso 1 1 calc R . .
C20 C 0.4463(2) 0.25001(15) 0.77511(7) 0.0245(5) Uani 1 1 d . . .
C21 C 0.4322(2) 0.20734(17) 0.81294(8) 0.0315(6) Uani 1 1 d . . .
H21A H 0.4551 0.2414 0.8385 0.038 Uiso 1 1 calc R . .
C22 C 0.3840(3) 0.11392(18) 0.81328(10) 0.0424(7) Uani 1 1 d . . .
H22A H 0.3726 0.0839 0.8392 0.051 Uiso 1 1 calc R . .
C23 C 0.3523(2) 0.06437(18) 0.77608(10) 0.0448(7) Uani 1 1 d . . .
H23A H 0.3203 0.0001 0.7765 0.054 Uiso 1 1 calc R . .
C24 C 0.3670(2) 0.10753(18) 0.73851(9) 0.0380(7) Uani 1 1 d . . .
H24A H 0.3446 0.0732 0.7130 0.046 Uiso 1 1 calc R . .
C25 C 0.4144(2) 0.20114(16) 0.73761(8) 0.0292(6) Uani 1 1 d . . .
H25A H 0.4248 0.2313 0.7117 0.035 Uiso 1 1 calc R . .
C26 C 0.9411(2) 0.49742(16) 0.90263(7) 0.0254(5) Uani 1 1 d . . .
C27 C 1.0746(2) 0.44686(18) 0.91386(7) 0.0301(6) Uani 1 1 d . . .
C28 C 1.1833(2) 0.4855(2) 0.89870(8) 0.0415(7) Uani 1 1 d . . .
H28A H 1.1757 0.5438 0.8829 0.050 Uiso 1 1 calc R . .
C29 C 1.3037(3) 0.4394(3) 0.90642(9) 0.0571(9) Uani 1 1 d . . .
H29A H 1.3775 0.4653 0.8955 0.069 Uiso 1 1 calc R . .
C30 C 1.3147(3) 0.3562(3) 0.93002(10) 0.0590(9) Uani 1 1 d . . .
H30A H 1.3960 0.3238 0.9350 0.071 Uiso 1 1 calc R . .
C31 C 1.2090(3) 0.3201(2) 0.94636(11) 0.0568(9) Uani 1 1 d . . .
H31A H 1.2181 0.2639 0.9635 0.068 Uiso 1 1 calc R . .
C32 C 1.0897(3) 0.36431(18) 0.93820(9) 0.0408(7) Uani 1 1 d . . .
H32A H 1.0166 0.3378 0.9494 0.049 Uiso 1 1 calc R . .
C33 C 0.9623(2) 0.60698(16) 0.90676(7) 0.0260(5) Uani 1 1 d . . .
C34 C 0.9299(2) 0.67104(17) 0.87382(8) 0.0324(6) Uani 1 1 d . . .
H34A H 0.8908 0.6474 0.8475 0.039 Uiso 1 1 calc R . .
C35 C 0.9539(2) 0.76896(19) 0.87900(10) 0.0414(7) Uani 1 1 d . . .
H35A H 0.9316 0.8120 0.8562 0.050 Uiso 1 1 calc R . .
C36 C 1.0100(3) 0.8044(2) 0.91708(10) 0.0476(8) Uani 1 1 d . . .
H36A H 1.0247 0.8718 0.9208 0.057 Uiso 1 1 calc R . .
C37 C 1.0447(3) 0.7410(2) 0.94969(10) 0.0451(7) Uani 1 1 d . . .
H37A H 1.0843 0.7649 0.9759 0.054 Uiso 1 1 calc R . .
C38 C 1.0226(2) 0.64331(18) 0.94459(8) 0.0344(6) Uani 1 1 d . . .
H38A H 1.0487 0.6004 0.9671 0.041 Uiso 1 1 calc R . .
C39 C 0.8382(2) 0.45843(16) 0.92908(7) 0.0245(5) Uani 1 1 d . . .
C40 C 0.7911(2) 0.51125(18) 0.96039(7) 0.0312(6) Uani 1 1 d . . .
H40A H 0.8235 0.5746 0.9665 0.037 Uiso 1 1 calc R . .
C41 C 0.6969(3) 0.4734(2) 0.98321(8) 0.0402(7) Uani 1 1 d . . .
H41A H 0.6651 0.5113 1.0044 0.048 Uiso 1 1 calc R . .
C42 C 0.6502(3) 0.3825(2) 0.97521(9) 0.0444(7) Uani 1 1 d . . .
H42A H 0.5869 0.3563 0.9911 0.053 Uiso 1 1 calc R . .
C43 C 0.6953(2) 0.32835(19) 0.94383(9) 0.0405(7) Uani 1 1 d . . .
H43A H 0.6626 0.2649 0.9381 0.049 Uiso 1 1 calc R . .
C44 C 0.7880(2) 0.36598(17) 0.92063(8) 0.0306(6) Uani 1 1 d . . .
H44A H 0.8175 0.3286 0.8989 0.037 Uiso 1 1 calc R . .
C45 C 0.4515(2) 0.63229(16) 0.83226(8) 0.0284(6) Uani 1 1 d . . .
H45A H 0.4077 0.6716 0.8089 0.034 Uiso 1 1 calc R . .
H45B H 0.3896 0.5824 0.8395 0.034 Uiso 1 1 calc R . .
C46 C 0.3048(2) 0.84436(19) 0.84701(9) 0.0412(7) Uani 1 1 d . . .
H46A H 0.2942 0.8349 0.8166 0.062 Uiso 1 1 calc R . .
H46B H 0.2893 0.9124 0.8533 0.062 Uiso 1 1 calc R . .
H46C H 0.2422 0.8037 0.8595 0.062 Uiso 1 1 calc R . .
C47 C 0.5926(3) 0.8693(2) 0.83917(9) 0.0472(7) Uani 1 1 d . . .
H47A H 0.5818 0.8447 0.8103 0.071 Uiso 1 1 calc R . .
H47B H 0.6808 0.8549 0.8525 0.071 Uiso 1 1 calc R . .
H47C H 0.5787 0.9393 0.8388 0.071 Uiso 1 1 calc R . .
C48 C 0.5055(3) 0.8437(2) 0.92638(9) 0.0434(7) Uani 1 1 d . . .
C49 C 0.5220(4) 0.9522(2) 0.93129(11) 0.0698(10) Uani 1 1 d . . .
H49A H 0.5340 0.9688 0.9612 0.105 Uiso 1 1 calc R . .
H49B H 0.4443 0.9848 0.9175 0.105 Uiso 1 1 calc R . .
H49C H 0.5984 0.9730 0.9184 0.105 Uiso 1 1 calc R . .
C50 C 0.3868(4) 0.8164(3) 0.94852(11) 0.0779(11) Uani 1 1 d . . .
H50A H 0.4062 0.8293 0.9786 0.117 Uiso 1 1 calc R . .
H50B H 0.3672 0.7476 0.9441 0.117 Uiso 1 1 calc R . .
H50C H 0.3115 0.8550 0.9369 0.117 Uiso 1 1 calc R . .
C51 C 0.6244(4) 0.7916(3) 0.94681(12) 0.1049(17) Uani 1 1 d . . .
H51A H 0.6409 0.8101 0.9764 0.157 Uiso 1 1 calc R . .
H51B H 0.6997 0.8091 0.9326 0.157 Uiso 1 1 calc R . .
H51C H 0.6101 0.7217 0.9447 0.157 Uiso 1 1 calc R . .
O6 O 0.97721(18) 0.24535(15) 0.76003(7) 0.0524(6) Uani 1 1 d . . .
C52 C 1.1004(3) 0.2539(2) 0.78135(12) 0.0646(10) Uani 1 1 d . . .
H52A H 1.1379 0.3161 0.7746 0.097 Uiso 1 1 calc R . .
H52B H 1.1553 0.2013 0.7731 0.097 Uiso 1 1 calc R . .
H52C H 1.0957 0.2504 0.8116 0.097 Uiso 1 1 calc R . .
H6 H 0.934(3) 0.301(2) 0.7648(10) 0.064(10) Uiso 1 1 d . . .

loop_
_atom_site_aniso_label
_atom_site_aniso_U_11
_atom_site_aniso_U_22
_atom_site_aniso_U_33
_atom_site_aniso_U_23
_atom_site_aniso_U_13
_atom_site_aniso_U_12
Si1 0.0312(4) 0.0251(3) 0.0297(4) -0.0012(3) 0.0051(3) 0.0037(3)
O1 0.0322(9) 0.0288(9) 0.0449(11) -0.0075(8) 0.0126(8) -0.0046(7)
O2 0.0373(9) 0.0246(9) 0.0261(9) -0.0023(7) 0.0072(8) 0.0014(7)
O3 0.0411(10) 0.0335(9) 0.0255(10) 0.0033(8) -0.0062(8) -0.0136(8)
O4 0.0475(11) 0.0408(11) 0.0383(11) 0.0142(9) 0.0004(9) -0.0126(9)
O5 0.0461(10) 0.0292(9) 0.0266(10) -0.0040(8) -0.0016(8) 0.0114(8)
N1 0.0284(10) 0.0299(11) 0.0206(11) -0.0011(9) -0.0015(9) 0.0058(9)
N2 0.0267(10) 0.0287(11) 0.0168(10) -0.0007(9) -0.0019(8) 0.0047(8)
N3 0.0245(10) 0.0196(10) 0.0209(11) 0.0019(8) 0.0008(8) 0.0009(8)
N4 0.0306(10) 0.0258(10) 0.0193(11) 0.0045(9) -0.0012(8) -0.0012(8)
C1 0.0266(12) 0.0206(11) 0.0175(13) 0.0018(10) -0.0024(10) 0.0012(9)
C2 0.0270(12) 0.0232(12) 0.0204(13) -0.0006(10) 0.0020(10) 0.0000(10)
C3 0.0285(12) 0.0181(11) 0.0235(13) -0.0006(10) -0.0002(10) -0.0002(9)
C4 0.0256(11) 0.0199(11) 0.0211(13) 0.0027(10) -0.0027(10) 0.0011(9)
C5 0.0255(12) 0.0231(12) 0.0177(12) 0.0036(10) -0.0007(9) 0.0004(9)
C6 0.0252(12) 0.0190(11) 0.0220(13) 0.0031(10) 0.0010(10) 0.0024(9)
C7 0.0254(12) 0.0341(13) 0.0219(14) -0.0017(11) 0.0004(10) 0.0084(10)
C8 0.0271(13) 0.0242(13) 0.0218(13) 0.0004(10) -0.0034(11) 0.0037(10)
C9 0.0287(12) 0.0229(12) 0.0169(12) 0.0019(10) -0.0034(10) 0.0010(10)
C10 0.0286(12) 0.0244(12) 0.0180(12) -0.0004(10) 0.0016(10) -0.0013(10)
C11 0.0311(13) 0.0236(12) 0.0190(13) -0.0011(10) 0.0033(10) -0.0036(11)
C12 0.0334(13) 0.0277(13) 0.0285(14) 0.0055(11) 0.0032(11) -0.0070(11)
C13 0.0311(13) 0.0290(13) 0.0245(14) 0.0050(11) -0.0010(10) -0.0072(10)
C14 0.0422(15) 0.0235(12) 0.0207(14) 0.0039(10) -0.0028(11) -0.0012(11)
C15 0.0433(16) 0.0373(15) 0.0320(16) 0.0078(12) -0.0071(12) -0.0031(12)
C16 0.0567(18) 0.0421(17) 0.046(2) 0.0075(15) -0.0225(16) -0.0042(14)
C17 0.098(3) 0.0371(16) 0.0250(17) 0.0027(13) -0.0119(17) 0.0071(17)
C18 0.086(2) 0.0434(17) 0.0282(17) 0.0043(13) 0.0075(16) 0.0113(16)
C19 0.0593(17) 0.0359(15) 0.0261(16) 0.0070(12) 0.0050(13) 0.0057(13)
C20 0.0241(12) 0.0180(11) 0.0303(14) 0.0023(11) -0.0010(10) 0.0009(10)
C21 0.0341(13) 0.0273(14) 0.0324(15) 0.0045(11) 0.0013(11) 0.0014(11)
C22 0.0493(16) 0.0287(15) 0.0496(19) 0.0134(14) 0.0068(14) -0.0006(12)
C23 0.0408(16) 0.0191(13) 0.073(2) 0.0030(15) 0.0010(15) 0.0005(12)
C24 0.0297(14) 0.0271(14) 0.0546(19) -0.0109(13) -0.0053(13) 0.0016(11)
C25 0.0226(12) 0.0288(13) 0.0348(15) 0.0008(12) -0.0026(11) 0.0042(10)
C26 0.0311(12) 0.0267(12) 0.0168(12) -0.0028(10) -0.0028(10) 0.0043(10)
C27 0.0329(13) 0.0366(14) 0.0186(13) -0.0069(11) -0.0053(10) 0.0075(11)
C28 0.0327(14) 0.071(2) 0.0206(14) 0.0052(14) 0.0023(11) 0.0132(13)
C29 0.0354(16) 0.107(3) 0.0285(17) -0.0074(18) 0.0026(13) 0.0192(17)
C30 0.0443(18) 0.071(2) 0.056(2) -0.0217(18) -0.0189(16) 0.0311(17)
C31 0.0456(18) 0.0392(17) 0.078(2) -0.0049(16) -0.0239(17) 0.0115(14)
C32 0.0403(15) 0.0315(15) 0.0455(17) -0.0036(13) -0.0151(13) 0.0057(12)
C33 0.0242(12) 0.0284(13) 0.0250(14) 0.0001(11) 0.0011(10) 0.0012(10)
C34 0.0296(13) 0.0339(14) 0.0331(15) 0.0017(12) 0.0014(11) -0.0018(11)
C35 0.0380(15) 0.0341(15) 0.0523(19) 0.0091(14) 0.0058(13) 0.0001(12)
C36 0.0404(16) 0.0304(15) 0.073(2) -0.0069(16) 0.0105(15) -0.0078(13)
C37 0.0466(16) 0.0403(17) 0.0479(19) -0.0139(15) 0.0041(14) -0.0084(13)
C38 0.0351(13) 0.0354(15) 0.0316(15) -0.0036(12) 0.0002(12) -0.0015(12)
C39 0.0277(12) 0.0271(13) 0.0166(12) 0.0023(10) -0.0050(10) 0.0056(10)
C40 0.0380(14) 0.0336(14) 0.0206(13) -0.0002(11) -0.0020(11) 0.0009(11)
C41 0.0446(15) 0.0513(18) 0.0251(15) -0.0014(13) 0.0059(12) -0.0007(13)
C42 0.0413(16) 0.061(2) 0.0306(16) 0.0143(15) 0.0028(13) -0.0090(14)
C43 0.0422(15) 0.0337(15) 0.0431(18) 0.0084(13) -0.0051(13) -0.0068(12)
C44 0.0327(13) 0.0298(14) 0.0274(14) 0.0032(11) -0.0039(11) 0.0041(11)
C45 0.0331(13) 0.0210(12) 0.0301(14) -0.0019(11) -0.0009(11) 0.0013(10)
C46 0.0385(14) 0.0305(14) 0.0539(19) 0.0022(13) 0.0032(13) 0.0037(12)
C47 0.0482(16) 0.0454(17) 0.0515(19) 0.0007(14) 0.0202(14) -0.0021(13)
C48 0.0579(17) 0.0385(15) 0.0335(16) -0.0059(13) 0.0042(14) 0.0004(13)
C49 0.102(3) 0.056(2) 0.054(2) -0.0246(17) 0.022(2) -0.0221(19)
C50 0.116(3) 0.078(2) 0.047(2) -0.0032(19) 0.037(2) -0.028(2)
C51 0.110(3) 0.135(4) 0.056(3) -0.033(3) -0.043(2) 0.052(3)
O6 0.0384(11) 0.0495(12) 0.0663(15) -0.0298(11) -0.0057(10) 0.0089(10)
C52 0.0427(18) 0.063(2) 0.084(3) -0.0394(19) -0.0104(17) 0.0184(15)

loop_
_atom_type_symbol
_atom_type_description
_atom_type_scat_dispersion_real
_atom_type_scat_dispersion_imag
_atom_type_scat_source
C C 0.0033 0.0016 'International Tables Vol C Tables 4.2.6.8 and 6.1.1.4'
H H 0.0000 0.0000 'International Tables Vol C Tables 4.2.6.8 and 6.1.1.4'
N N 0.0061 0.0033 'International Tables Vol C Tables 4.2.6.8 and 6.1.1.4'
O O 0.0106 0.0060 'International Tables Vol C Tables 4.2.6.8 and 6.1.1.4'
Si Si 0.0817 0.0704 'International Tables Vol C Tables 4.2.6.8 and 6.1.1.4'

loop_
_geom_angle_atom_site_label_1
_geom_angle_atom_site_label_2
_geom_angle_atom_site_label_3
_geom_angle
_geom_angle_site_symmetry_1
_geom_angle_site_symmetry_3
_geom_angle_publ_flag
O5 Si1 C46 109.52(11) . . ?
O5 Si1 C47 110.30(11) . . ?
O5 Si1 C48 105.16(11) . . ?
C46 Si1 C47 110.28(13) . . ?
C46 Si1 C48 111.16(13) . . ?
C47 Si1 C48 110.31(13) . . ?
Si1 O5 C45 125.80(14) . . ?
C6 N1 C7 104.13(19) . . ?
C1 N2 C7 105.97(18) . . ?
C1 N2 C26 125.92(18) . . ?
C7 N2 C26 128.02(18) . . ?
C8 N3 C9 113.21(18) . . ?
C8 N3 C20 124.59(19) . . ?
C9 N3 C20 122.14(18) . . ?
C11 N4 C12 111.47(18) . . ?
C11 N4 C14 122.90(18) . . ?
C12 N4 C14 125.47(19) . . ?
N2 C1 C2 129.2(2) . . ?
N2 C1 C6 105.34(19) . . ?
C2 C1 C6 125.43(19) . . ?
C1 C2 H2A 110.3 . . ?
C1 C2 H2B 110.3 . . ?
C1 C2 C3 107.26(18) . . ?
H2A C2 H2B 108.5 . . ?
H2A C2 C3 110.3 . . ?
H2B C2 C3 110.3 . . ?
C2 C3 H3A 106.6 . . ?
C2 C3 C4 111.73(17) . . ?
C2 C3 C45 112.06(19) . . ?
H3A C3 C4 106.6 . . ?
H3A C3 C45 106.6 . . ?
C4 C3 C45 112.86(17) . . ?
C3 C4 H4A 107.3 . . ?
C3 C4 C5 115.49(17) . . ?
C3 C4 C8 114.94(19) . . ?
H4A C4 C5 107.3 . . ?
H4A C4 C8 107.3 . . ?
C5 C4 C8 104.03(17) . . ?
C4 C5 C6 110.02(18) . . ?
C4 C5 C9 104.33(17) . . ?
C4 C5 C10 117.86(18) . . ?
C6 C5 C9 106.31(17) . . ?
C6 C5 C10 110.72(18) . . ?
C9 C5 C10 106.74(18) . . ?
N1 C6 C1 111.50(19) . . ?
N1 C6 C5 123.51(19) . . ?
C1 C6 C5 124.95(19) . . ?
N1 C7 N2 113.06(19) . . ?
N1 C7 H7A 123.5 . . ?
N2 C7 H7A 123.5 . . ?
O1 C8 N3 123.9(2) . . ?
O1 C8 C4 127.7(2) . . ?
N3 C8 C4 108.39(19) . . ?
O2 C9 N3 125.2(2) . . ?
O2 C9 C5 126.6(2) . . ?
N3 C9 C5 108.22(19) . . ?
C5 C10 H10A 106.3 . . ?
C5 C10 C11 112.78(18) . . ?
C5 C10 C13 120.10(19) . . ?
H10A C10 C11 106.3 . . ?
H10A C10 C13 106.3 . . ?
C11 C10 C13 104.26(18) . . ?
O3 C11 N4 124.9(2) . . ?
O3 C11 C10 127.6(2) . . ?
N4 C11 C10 107.47(18) . . ?
O4 C12 N4 123.6(2) . . ?
O4 C12 C13 128.6(2) . . ?
N4 C12 C13 107.80(19) . . ?
C10 C13 C12 104.25(18) . . ?
C10 C13 H13A 110.9 . . ?
C10 C13 H13B 110.9 . . ?
C12 C13 H13A 110.9 . . ?
C12 C13 H13B 110.9 . . ?
H13A C13 H13B 108.9 . . ?
N4 C14 C15 120.6(2) . . ?
N4 C14 C19 118.3(2) . . ?
C15 C14 C19 120.9(2) . . ?
C14 C15 H15A 120.5 . . ?
C14 C15 C16 118.9(3) . . ?
H15A C15 C16 120.5 . . ?
C15 C16 H16A 119.9 . . ?
C15 C16 C17 120.2(3) . . ?
H16A C16 C17 119.9 . . ?
C16 C17 H17A 119.7 . . ?
C16 C17 C18 120.6(3) . . ?
H17A C17 C18 119.7 . . ?
C17 C18 H18A 120.0 . . ?
C17 C18 C19 120.1(3) . . ?
H18A C18 C19 120.0 . . ?
C14 C19 C18 119.3(3) . . ?
C14 C19 H19A 120.3 . . ?
C18 C19 H19A 120.3 . . ?
N3 C20 C21 119.6(2) . . ?
N3 C20 C25 119.0(2) . . ?
C21 C20 C25 121.3(2) . . ?
C20 C21 H21A 120.5 . . ?
C20 C21 C22 119.0(2) . . ?
H21A C21 C22 120.5 . . ?
C21 C22 H22A 119.9 . . ?
C21 C22 C23 120.2(3) . . ?
H22A C22 C23 119.9 . . ?
C22 C23 H23A 119.8 . . ?
C22 C23 C24 120.3(2) . . ?
H23A C23 C24 119.8 . . ?
C23 C24 H24A 119.9 . . ?
C23 C24 C25 120.2(3) . . ?
H24A C24 C25 119.9 . . ?
C20 C25 C24 119.0(2) . . ?
C20 C25 H25A 120.5 . . ?
C24 C25 H25A 120.5 . . ?
N2 C26 C27 107.88(18) . . ?
N2 C26 C33 109.52(18) . . ?
N2 C26 C39 105.82(17) . . ?
C27 C26 C33 108.16(18) . . ?
C27 C26 C39 111.75(19) . . ?
C33 C26 C39 113.54(19) . . ?
C26 C27 C28 118.8(2) . . ?
C26 C27 C32 122.6(2) . . ?
C28 C27 C32 118.5(2) . . ?
C27 C28 H28A 119.8 . . ?
C27 C28 C29 120.5(3) . . ?
H28A C28 C29 119.8 . . ?
C28 C29 H29A 120.3 . . ?
C28 C29 C30 119.5(3) . . ?
H29A C29 C30 120.3 . . ?
C29 C30 H30A 119.9 . . ?
C29 C30 C31 120.2(3) . . ?
H30A C30 C31 119.9 . . ?
C30 C31 H31A 119.8 . . ?
C30 C31 C32 120.5(3) . . ?
H31A C31 C32 119.8 . . ?
C27 C32 C31 120.8(3) . . ?
C27 C32 H32A 119.6 . . ?
C31 C32 H32A 119.6 . . ?
C26 C33 C34 123.1(2) . . ?
C26 C33 C38 118.5(2) . . ?
C34 C33 C38 118.4(2) . . ?
C33 C34 H34A 119.7 . . ?
C33 C34 C35 120.7(2) . . ?
H34A C34 C35 119.7 . . ?
C34 C35 H35A 119.8 . . ?
C34 C35 C36 120.3(3) . . ?
H35A C35 C36 119.8 . . ?
C35 C36 H36A 120.4 . . ?
C35 C36 C37 119.3(3) . . ?
H36A C36 C37 120.4 . . ?
C36 C37 H37A 119.7 . . ?
C36 C37 C38 120.7(3) . . ?
H37A C37 C38 119.7 . . ?
C33 C38 C37 120.6(3) . . ?
C33 C38 H38A 119.7 . . ?
C37 C38 H38A 119.7 . . ?
C26 C39 C40 123.2(2) . . ?
C26 C39 C44 118.7(2) . . ?
C40 C39 C44 118.1(2) . . ?
C39 C40 H40A 119.4 . . ?
C39 C40 C41 121.2(2) . . ?
H40A C40 C41 119.4 . . ?
C40 C41 H41A 119.9 . . ?
C40 C41 C42 120.2(3) . . ?
H41A C41 C42 119.9 . . ?
C41 C42 H42A 120.2 . . ?
C41 C42 C43 119.6(3) . . ?
H42A C42 C43 120.2 . . ?
C42 C43 H43A 119.8 . . ?
C42 C43 C44 120.5(2) . . ?
H43A C43 C44 119.8 . . ?
C39 C44 C43 120.4(2) . . ?
C39 C44 H44A 119.8 . . ?
C43 C44 H44A 119.8 . . ?
O5 C45 C3 110.00(17) . . ?
O5 C45 H45A 109.7 . . ?
O5 C45 H45B 109.7 . . ?
C3 C45 H45A 109.7 . . ?
C3 C45 H45B 109.7 . . ?
H45A C45 H45B 108.2 . . ?
Si1 C46 H46A 109.5 . . ?
Si1 C46 H46B 109.5 . . ?
Si1 C46 H46C 109.5 . . ?
H46A C46 H46B 109.5 . . ?
H46A C46 H46C 109.5 . . ?
H46B C46 H46C 109.5 . . ?
Si1 C47 H47A 109.5 . . ?
Si1 C47 H47B 109.5 . . ?
Si1 C47 H47C 109.5 . . ?
H47A C47 H47B 109.5 . . ?
H47A C47 H47C 109.5 . . ?
H47B C47 H47C 109.5 . . ?
Si1 C48 C49 110.3(2) . . ?
Si1 C48 C50 109.4(2) . . ?
Si1 C48 C51 110.4(2) . . ?
C49 C48 C50 106.3(3) . . ?
C49 C48 C51 110.6(3) . . ?
C50 C48 C51 109.7(3) . . ?
C48 C49 H49A 109.5 . . ?
C48 C49 H49B 109.5 . . ?
C48 C49 H49C 109.5 . . ?
H49A C49 H49B 109.5 . . ?
H49A C49 H49C 109.5 . . ?
H49B C49 H49C 109.5 . . ?
C48 C50 H50A 109.5 . . ?
C48 C50 H50B 109.5 . . ?
C48 C50 H50C 109.5 . . ?
H50A C50 H50B 109.5 . . ?
H50A C50 H50C 109.5 . . ?
H50B C50 H50C 109.5 . . ?
C48 C51 H51A 109.5 . . ?
C48 C51 H51B 109.5 . . ?
C48 C51 H51C 109.5 . . ?
H51A C51 H51B 109.5 . . ?
H51A C51 H51C 109.5 . . ?
H51B C51 H51C 109.5 . . ?
C52 O6 H6 106.7(19) . . ?
O6 C52 H52A 109.5 . . ?
O6 C52 H52B 109.5 . . ?
O6 C52 H52C 109.5 . . ?
H52A C52 H52B 109.5 . . ?
H52A C52 H52C 109.5 . . ?
H52B C52 H52C 109.5 . . ?

loop_
_geom_bond_atom_site_label_1
_geom_bond_atom_site_label_2
_geom_bond_distance
_geom_bond_site_symmetry_2
_geom_bond_publ_flag
Si1 O5 1.6387(17) . ?
Si1 C46 1.853(3) . ?
Si1 C47 1.852(3) . ?
Si1 C48 1.885(3) . ?
O1 C8 1.205(3) . ?
O2 C9 1.203(3) . ?
O3 C11 1.209(3) . ?
O4 C12 1.206(3) . ?
O5 C45 1.428(3) . ?
N1 C6 1.376(3) . ?
N1 C7 1.311(3) . ?
N2 C1 1.386(3) . ?
N2 C7 1.362(3) . ?
N2 C26 1.493(3) . ?
N3 C8 1.396(3) . ?
N3 C9 1.387(3) . ?
N3 C20 1.437(3) . ?
N4 C11 1.392(3) . ?
N4 C12 1.407(3) . ?
N4 C14 1.431(3) . ?
C1 C2 1.487(3) . ?
C1 C6 1.358(3) . ?
C2 H2A 0.990 . ?
C2 H2B 0.990 . ?
C2 C3 1.529(3) . ?
C3 H3A 1.000 . ?
C3 C4 1.547(3) . ?
C3 C45 1.518(3) . ?
C4 H4A 1.000 . ?
C4 C5 1.553(3) . ?
C4 C8 1.526(3) . ?
C5 C6 1.504(3) . ?
C5 C9 1.523(3) . ?
C5 C10 1.531(3) . ?
C7 H7A 0.950 . ?
C10 H10A 1.000 . ?
C10 C11 1.499(3) . ?
C10 C13 1.515(3) . ?
C12 C13 1.502(3) . ?
C13 H13A 0.990 . ?
C13 H13B 0.990 . ?
C14 C15 1.368(4) . ?
C14 C19 1.388(4) . ?
C15 H15A 0.950 . ?
C15 C16 1.392(4) . ?
C16 H16A 0.950 . ?
C16 C17 1.372(5) . ?
C17 H17A 0.950 . ?
C17 C18 1.364(5) . ?
C18 H18A 0.950 . ?
C18 C19 1.381(4) . ?
C19 H19A 0.950 . ?
C20 C21 1.375(3) . ?
C20 C25 1.385(3) . ?
C21 H21A 0.950 . ?
C21 C22 1.386(4) . ?
C22 H22A 0.950 . ?
C22 C23 1.382(4) . ?
C23 H23A 0.950 . ?
C23 C24 1.371(4) . ?
C24 H24A 0.950 . ?
C24 C25 1.387(3) . ?
C25 H25A 0.950 . ?
C26 C27 1.551(3) . ?
C26 C33 1.535(3) . ?
C26 C39 1.539(3) . ?
C27 C28 1.387(4) . ?
C27 C32 1.382(4) . ?
C28 H28A 0.950 . ?
C28 C29 1.394(4) . ?
C29 H29A 0.950 . ?
C29 C30 1.376(5) . ?
C30 H30A 0.950 . ?
C30 C31 1.364(5) . ?
C31 H31A 0.950 . ?
C31 C32 1.375(4) . ?
C32 H32A 0.950 . ?
C33 C34 1.389(3) . ?
C33 C38 1.390(3) . ?
C34 H34A 0.950 . ?
C34 C35 1.384(4) . ?
C35 H35A 0.950 . ?
C35 C36 1.379(4) . ?
C36 H36A 0.950 . ?
C36 C37 1.380(4) . ?
C37 H37A 0.950 . ?
C37 C38 1.377(4) . ?
C38 H38A 0.950 . ?
C39 C40 1.380(3) . ?
C39 C44 1.395(3) . ?
C40 H40A 0.950 . ?
C40 C41 1.392(4) . ?
C41 H41A 0.950 . ?
C41 C42 1.362(4) . ?
C42 H42A 0.950 . ?
C42 C43 1.382(4) . ?
C43 H43A 0.950 . ?
C43 C44 1.387(4) . ?
C44 H44A 0.950 . ?
C45 H45A 0.990 . ?
C45 H45B 0.990 . ?
C46 H46A 0.980 . ?
C46 H46B 0.980 . ?
C46 H46C 0.980 . ?
C47 H47A 0.980 . ?
C47 H47B 0.980 . ?
C47 H47C 0.980 . ?
C48 C49 1.517(4) . ?
C48 C50 1.540(4) . ?
C48 C51 1.506(4) . ?
C49 H49A 0.980 . ?
C49 H49B 0.980 . ?
C49 H49C 0.980 . ?
C50 H50A 0.980 . ?
C50 H50B 0.980 . ?
C50 H50C 0.980 . ?
C51 H51A 0.980 . ?
C51 H51B 0.980 . ?
C51 H51C 0.980 . ?
O6 C52 1.376(3) . ?
O6 H6 0.91(3) . ?
C52 H52A 0.980 . ?
C52 H52B 0.980 . ?
C52 H52C 0.980 . ?

loop_
_geom_hbond_atom_site_label_D
_geom_hbond_atom_site_label_H
_geom_hbond_atom_site_label_A
_geom_hbond_distance_DH
_geom_hbond_distance_HA
_geom_hbond_distance_DA
_geom_hbond_angle_DHA
_geom_hbond_site_symmetry_A
O6 H6 N1 0.91(3) 2.01(3) 2.880(3) 160(3) .

loop_
_geom_torsion_atom_site_label_1
_geom_torsion_atom_site_label_2
_geom_torsion_atom_site_label_3
_geom_torsion_atom_site_label_4
_geom_torsion
_geom_torsion_site_symmetry_1
_geom_torsion_site_symmetry_2
_geom_torsion_site_symmetry_3
_geom_torsion_site_symmetry_4
_geom_torsion_publ_flag
C46 Si1 O5 C45 49.2(2) . . . . ?
C47 Si1 O5 C45 -72.3(2) . . . . ?
C48 Si1 O5 C45 168.74(18) . . . . ?
C7 N2 C1 C2 -178.4(2) . . . . ?
C7 N2 C1 C6 -0.3(2) . . . . ?
C26 N2 C1 C2 -1.8(4) . . . . ?
C26 N2 C1 C6 176.4(2) . . . . ?
N2 C1 C2 C3 152.5(2) . . . . ?
C6 C1 C2 C3 -25.3(3) . . . . ?
C1 C2 C3 C4 52.2(2) . . . . ?
C1 C2 C3 C45 180.00(17) . . . . ?
C2 C3 C4 C5 -56.2(2) . . . . ?
C2 C3 C4 C8 65.0(2) . . . . ?
C45 C3 C4 C5 176.46(18) . . . . ?
C45 C3 C4 C8 -62.4(2) . . . . ?
C3 C4 C5 C6 26.0(2) . . . . ?
C3 C4 C5 C9 139.64(19) . . . . ?
C3 C4 C5 C10 -102.2(2) . . . . ?
C8 C4 C5 C6 -100.94(19) . . . . ?
C8 C4 C5 C9 12.7(2) . . . . ?
C8 C4 C5 C10 130.8(2) . . . . ?
N2 C1 C6 N1 0.7(2) . . . . ?
N2 C1 C6 C5 178.53(19) . . . . ?
C2 C1 C6 N1 178.9(2) . . . . ?
C2 C1 C6 C5 -3.3(4) . . . . ?
C7 N1 C6 C1 -0.8(2) . . . . ?
C7 N1 C6 C5 -178.7(2) . . . . ?
C4 C5 C6 N1 -179.13(19) . . . . ?
C4 C5 C6 C1 3.3(3) . . . . ?
C9 C5 C6 N1 68.5(3) . . . . ?
C9 C5 C6 C1 -109.1(2) . . . . ?
C10 C5 C6 N1 -47.1(3) . . . . ?
C10 C5 C6 C1 135.4(2) . . . . ?
C6 N1 C7 N2 0.6(3) . . . . ?
C1 N2 C7 N1 -0.2(3) . . . . ?
C26 N2 C7 N1 -176.8(2) . . . . ?
C9 N3 C8 O1 177.9(2) . . . . ?
C9 N3 C8 C4 0.4(2) . . . . ?
C20 N3 C8 O1 0.8(3) . . . . ?
C20 N3 C8 C4 -176.78(19) . . . . ?
C3 C4 C8 O1 46.8(3) . . . . ?
C3 C4 C8 N3 -135.81(18) . . . . ?
C5 C4 C8 O1 174.0(2) . . . . ?
C5 C4 C8 N3 -8.6(2) . . . . ?
C8 N3 C9 O2 -173.3(2) . . . . ?
C8 N3 C9 C5 8.3(2) . . . . ?
C20 N3 C9 O2 3.9(3) . . . . ?
C20 N3 C9 C5 -174.46(18) . . . . ?
C4 C5 C9 O2 168.6(2) . . . . ?
C4 C5 C9 N3 -13.1(2) . . . . ?
C6 C5 C9 O2 -75.1(3) . . . . ?
C6 C5 C9 N3 103.21(19) . . . . ?
C10 C5 C9 O2 43.1(3) . . . . ?
C10 C5 C9 N3 -138.56(18) . . . . ?
C4 C5 C10 C11 -53.7(3) . . . . ?
C4 C5 C10 C13 69.8(3) . . . . ?
C6 C5 C10 C11 178.44(18) . . . . ?
C6 C5 C10 C13 -58.0(3) . . . . ?
C9 C5 C10 C11 63.1(2) . . . . ?
C9 C5 C10 C13 -173.32(19) . . . . ?
C12 N4 C11 O3 169.3(2) . . . . ?
C12 N4 C11 C10 -13.6(2) . . . . ?
C14 N4 C11 O3 -15.2(3) . . . . ?
C14 N4 C11 C10 161.9(2) . . . . ?
C5 C10 C11 O3 -29.9(3) . . . . ?
C5 C10 C11 N4 153.15(18) . . . . ?
C13 C10 C11 O3 -161.8(2) . . . . ?
C13 C10 C11 N4 21.2(2) . . . . ?
C11 N4 C12 O4 -178.9(2) . . . . ?
C11 N4 C12 C13 0.0(3) . . . . ?
C14 N4 C12 O4 5.8(4) . . . . ?
C14 N4 C12 C13 -175.4(2) . . . . ?
O4 C12 C13 C10 -167.9(3) . . . . ?
N4 C12 C13 C10 13.2(3) . . . . ?
C5 C10 C13 C12 -148.0(2) . . . . ?
C11 C10 C13 C12 -20.5(2) . . . . ?
C11 N4 C14 C15 49.8(3) . . . . ?
C11 N4 C14 C19 -125.7(2) . . . . ?
C12 N4 C14 C15 -135.3(2) . . . . ?
C12 N4 C14 C19 49.1(3) . . . . ?
N4 C14 C15 C16 -174.5(2) . . . . ?
C19 C14 C15 C16 0.9(4) . . . . ?
C14 C15 C16 C17 -1.2(4) . . . . ?
C15 C16 C17 C18 0.8(4) . . . . ?
C16 C17 C18 C19 -0.1(4) . . . . ?
C17 C18 C19 C14 -0.1(4) . . . . ?
N4 C14 C19 C18 175.3(2) . . . . ?
C15 C14 C19 C18 -0.3(4) . . . . ?
C8 N3 C20 C21 -61.4(3) . . . . ?
C8 N3 C20 C25 122.9(2) . . . . ?
C9 N3 C20 C21 121.6(2) . . . . ?
C9 N3 C20 C25 -54.0(3) . . . . ?
N3 C20 C21 C22 -176.1(2) . . . . ?
C25 C20 C21 C22 -0.5(3) . . . . ?
C20 C21 C22 C23 0.8(4) . . . . ?
C21 C22 C23 C24 -0.7(4) . . . . ?
C22 C23 C24 C25 0.4(4) . . . . ?
N3 C20 C25 C24 175.74(19) . . . . ?
C21 C20 C25 C24 0.2(3) . . . . ?
C23 C24 C25 C20 -0.1(3) . . . . ?
C1 N2 C26 C27 169.5(2) . . . . ?
C1 N2 C26 C33 -73.0(3) . . . . ?
C1 N2 C26 C39 49.7(3) . . . . ?
C7 N2 C26 C27 -14.6(3) . . . . ?
C7 N2 C26 C33 102.9(2) . . . . ?
C7 N2 C26 C39 -134.3(2) . . . . ?
N2 C26 C27 C28 75.9(3) . . . . ?
N2 C26 C27 C32 -103.7(3) . . . . ?
C33 C26 C27 C28 -42.5(3) . . . . ?
C33 C26 C27 C32 138.0(2) . . . . ?
C39 C26 C27 C28 -168.2(2) . . . . ?
C39 C26 C27 C32 12.3(3) . . . . ?
C26 C27 C28 C29 -176.9(2) . . . . ?
C32 C27 C28 C29 2.7(4) . . . . ?
C27 C28 C29 C30 -1.4(4) . . . . ?
C28 C29 C30 C31 -1.2(5) . . . . ?
C29 C30 C31 C32 2.3(5) . . . . ?
C30 C31 C32 C27 -0.9(4) . . . . ?
C26 C27 C32 C31 178.0(2) . . . . ?
C28 C27 C32 C31 -1.6(4) . . . . ?
N2 C26 C33 C34 4.5(3) . . . . ?
N2 C26 C33 C38 -172.3(2) . . . . ?
C27 C26 C33 C34 121.8(2) . . . . ?
C27 C26 C33 C38 -54.9(3) . . . . ?
C39 C26 C33 C34 -113.6(2) . . . . ?
C39 C26 C33 C38 69.7(3) . . . . ?
C26 C33 C34 C35 -178.4(2) . . . . ?
C38 C33 C34 C35 -1.7(3) . . . . ?
C33 C34 C35 C36 -0.3(4) . . . . ?
C34 C35 C36 C37 1.5(4) . . . . ?
C35 C36 C37 C38 -0.7(4) . . . . ?
C36 C37 C38 C33 -1.4(4) . . . . ?
C26 C33 C38 C37 179.4(2) . . . . ?
C34 C33 C38 C37 2.6(4) . . . . ?
N2 C26 C39 C40 -134.0(2) . . . . ?
N2 C26 C39 C44 44.8(2) . . . . ?
C27 C26 C39 C40 108.9(2) . . . . ?
C27 C26 C39 C44 -72.4(2) . . . . ?
C33 C26 C39 C40 -13.8(3) . . . . ?
C33 C26 C39 C44 164.93(19) . . . . ?
C26 C39 C40 C41 179.3(2) . . . . ?
C44 C39 C40 C41 0.5(3) . . . . ?
C39 C40 C41 C42 0.7(4) . . . . ?
C40 C41 C42 C43 -1.0(4) . . . . ?
C41 C42 C43 C44 0.3(4) . . . . ?
C42 C43 C44 C39 0.9(4) . . . . ?
C26 C39 C44 C43 179.9(2) . . . . ?
C40 C39 C44 C43 -1.3(3) . . . . ?
Si1 O5 C45 C3 115.94(19) . . . . ?
C2 C3 C45 O5 50.0(2) . . . . ?
C4 C3 C45 O5 177.18(18) . . . . ?
O5 Si1 C48 C49 168.0(2) . . . . ?
O5 Si1 C48 C50 -75.4(2) . . . . ?
O5 Si1 C48 C51 45.4(3) . . . . ?
C46 Si1 C48 C49 -73.6(2) . . . . ?
C46 Si1 C48 C50 43.0(2) . . . . ?
C46 Si1 C48 C51 163.8(3) . . . . ?
C47 Si1 C48 C49 49.1(3) . . . . ?
C47 Si1 C48 C50 165.7(2) . . . . ?
C47 Si1 C48 C51 -73.5(3) . . . . ?
